data_7117418
loop_
_publ_author_name
'Harriet L. Steel'
'Sarah L. Allinson'
'Jane Andre'
'Michael P. Coogan'
'James A. Platts'

_publ_section_title
;
 Platinum trimethyl bipyridyl thiolates -- new, tunable, red- to near IR
 emitting luminophores for bioimaging applications
;
_journal_name_full Chem.Commun.
_journal_page_first 11441
_journal_paper_doi 10.1039/C5cc04003E
_journal_volume 51
_journal_year 2015
_chemical_formula_moiety 'C21 H26 N3 O2 Pt, F6 P'
_chemical_formula_sum 'C21 H26 F6 N3 O2 P Pt'
_chemical_formula_weight 692.50
_chemical_name_common 4
_chemical_name_systematic 4
_space_group_crystal_system monoclinic
_space_group_IT_number 14
_symmetry_Int_Tables_number 14
_symmetry_space_group_name_Hall '-P 2yn'
_symmetry_space_group_name_H-M 'P 1 21/n 1'
_atom_sites_solution_primary iterative
_audit_creation_date 2015-01-23
_audit_creation_method
;
Olex2 1.2
(compiled 2015.01.19 svn.r3143 for OlexSys, GUI svn.r4992)
;
_audit_update_record
;
2015-01-23 deposited with the CCDC.
2015-06-10 downloaded from the CCDC.
;
_cell_angle_alpha 90
_cell_angle_beta 96.7748(17)
_cell_angle_gamma 90
_cell_formula_units_Z 4
_cell_length_a 10.94969(19)
_cell_length_b 14.3600(2)
_cell_length_c 15.7460(3)
_cell_measurement_reflns_used 5106
_cell_measurement_temperature 289.33(10)
_cell_measurement_theta_max 74.1560
_cell_measurement_theta_min 4.1590
_cell_volume 2458.57(7)
_computing_cell_refinement
;
CrysAlisPro, Agilent Technologies,
Version 1.171.37.33e (release 21-05-2014 CrysAlis171 .NET)
(compiled May 21 2014,18:02:45)
;
_computing_data_collection
;
CrysAlisPro, Agilent Technologies,
Version 1.171.37.33e (release 21-05-2014 CrysAlis171 .NET)
(compiled May 21 2014,18:02:45)
;
_computing_data_reduction
;
CrysAlisPro, Agilent Technologies,
Version 1.171.37.33e (release 21-05-2014 CrysAlis171 .NET)
(compiled May 21 2014,18:02:45)
;
_computing_molecular_graphics 'Olex2 (Dolomanov et al., 2009)'
_computing_publication_material 'Olex2 (Dolomanov et al., 2009)'
_computing_structure_refinement 'olex2.refine (Bourhis et al., 2015)'
_computing_structure_solution 'olex2.solve (Bourhis et al., 2015)'
_diffrn_ambient_environment air
_diffrn_ambient_temperature 289.33(10)
_diffrn_detector 'CCD plate'
_diffrn_detector_area_resol_mean 5.2299
_diffrn_detector_type AtlasS2
_diffrn_measured_fraction_theta_full 0.9509
_diffrn_measured_fraction_theta_max 0.9509
_diffrn_measurement_details
;
  1 omega  -41.00   33.00   1.0000    1.0000
omega____ theta____ kappa____ phi______ frames
    -      -38.5000   38.0000  -90.0000 74

  2 omega -110.00   -9.00   1.0000    1.0000
omega____ theta____ kappa____ phi______ frames
    -      -38.5000  -77.0000    0.0000 101

  3 omega  126.00  175.00   1.0000    1.0000
omega____ theta____ kappa____ phi______ frames
    -      105.7946   30.0000 -180.0000 49

  4 omega   96.00  124.00   1.0000    1.0000
omega____ theta____ kappa____ phi______ frames
    -      105.7946   30.0000 -180.0000 28

  5 omega   84.00  177.00   1.0000    1.0000
omega____ theta____ kappa____ phi______ frames
    -      105.7946   77.0000   30.0000 93

  6 omega   37.00  128.00   1.0000    1.0000
omega____ theta____ kappa____ phi______ frames
    -      105.7946  -61.0000  -90.0000 91

  7 omega   95.00  178.00   1.0000    1.0000
omega____ theta____ kappa____ phi______ frames
    -      105.7946   15.0000  150.0000 83
;
_diffrn_measurement_device 'four-circle diffractometer'
_diffrn_measurement_device_type 'SuperNova, Dual, Cu at zero, AtlasS2'
_diffrn_measurement_method '\w scans'
_diffrn_orient_matrix_UB_11 -0.0028853000
_diffrn_orient_matrix_UB_12 0.0945578000
_diffrn_orient_matrix_UB_13 0.0459796000
_diffrn_orient_matrix_UB_21 -0.1286102000
_diffrn_orient_matrix_UB_22 -0.0228378000
_diffrn_orient_matrix_UB_23 0.0245951000
_diffrn_orient_matrix_UB_31 0.0592262000
_diffrn_orient_matrix_UB_32 -0.0454045000
_diffrn_orient_matrix_UB_33 0.0835809000
_diffrn_radiation_monochromator mirror
_diffrn_radiation_probe x-ray
_diffrn_radiation_type 'Cu K\a'
_diffrn_radiation_wavelength 1.54184
_diffrn_reflns_av_R_equivalents 0.0252
_diffrn_reflns_av_unetI/netI 0.0371
_diffrn_reflns_limit_h_max 13
_diffrn_reflns_limit_h_min -9
_diffrn_reflns_limit_k_max 17
_diffrn_reflns_limit_k_min -11
_diffrn_reflns_limit_l_max 19
_diffrn_reflns_limit_l_min -19
_diffrn_reflns_number 8172
_diffrn_reflns_theta_full 74.1957
_diffrn_reflns_theta_max 74.20
_diffrn_reflns_theta_min 4.18
_diffrn_source 'sealed X-ray tube'
_diffrn_source_type 'SuperNova (Cu) X-ray Source'
_exptl_absorpt_coefficient_mu 11.925
_exptl_absorpt_correction_T_max 1.00000
_exptl_absorpt_correction_T_min 0.93170
_exptl_absorpt_correction_type multi-scan
_exptl_absorpt_process_details
;
CrysAlisPro, Agilent Technologies,
Version 1.171.37.33e (release 21-05-2014 CrysAlis171 .NET)
(compiled May 21 2014,18:02:45)
Empirical absorption correction using spherical harmonics,
 implemented in SCALE3 ABSPACK scaling algorithm.
;
_exptl_crystal_colour white
_exptl_crystal_density_diffrn 1.8708
_exptl_crystal_description block
_exptl_crystal_F_000 1332.1935
_refine_diff_density_max 1.1823
_refine_diff_density_min -0.8441
_refine_diff_density_rms 0.1375
_refine_ls_d_res_high 0.8012
_refine_ls_d_res_low 10.5764
_refine_ls_goodness_of_fit_ref 0.6773
_refine_ls_hydrogen_treatment constr
_refine_ls_matrix_type full
_refine_ls_number_constraints 43
_refine_ls_number_parameters 310
_refine_ls_number_reflns 4766
_refine_ls_number_restraints 0
_refine_ls_restrained_S_all 0.6773
_refine_ls_R_factor_all 0.0286
_refine_ls_R_factor_gt 0.0235
_refine_ls_shift/su_max 0.0001
_refine_ls_shift/su_mean 0.0000
_refine_ls_structure_factor_coef Fsqd
_refine_ls_weighting_details 'w=1/[\s^2^(Fo^2^)+(0.1P)^2^] where P=(Fo^2^+2Fc^2^)/3'
_refine_ls_weighting_scheme calc
_refine_ls_wR_factor_gt 0.0761
_refine_ls_wR_factor_ref 0.0864
_reflns_Friedel_coverage 0.0
_reflns_limit_h_max 10
_reflns_limit_h_min -13
_reflns_limit_k_max 17
_reflns_limit_k_min 0
_reflns_limit_l_max 19
_reflns_limit_l_min -9
_reflns_number_gt 4174
_reflns_number_total 4766
_reflns_threshold_expression I>=2u(I)
_cod_data_source_file c5cc04003e2.cif
_cod_data_source_block MC36
_cod_original_cell_volume 2458.57(8)
_cod_database_code 7117418
_chemical_oxdiff_formula 'Pt C21 H26 N3 O2 P F6'
_reflns_odcompleteness_completeness 98.58
_reflns_odcompleteness_iscentric 1
_reflns_odcompleteness_theta 66.97
_olex2_refinement_description
;
1. Fixed Uiso
 At 1.2 times of:
  All C(H) groups, All C(H,H) groups
 At 1.5 times of:
  All C(H,H,H) groups
2.a Secondary CH2 refined with riding coordinates:
 C13(H13a,H13b)
2.b Aromatic/amide H refined with riding coordinates:
 C10(H10), C22(H22), C15(H15), C17(H17), C19(H19), C20(H20), C24(H24),
 C27(H27), C30(H30), C33(H33), C9(H9), C25(H25)
2.c Idealised Me refined as rotating group:
 C0aa(H0aa,H0ab,H0ac), C2aa(H2aa,H2ab,H2ac), C14(H14a,H14b,H14c), C1(H1a,H1b,
 H1c)
;
_olex2_submission_special_instructions 'No special instructions were received'

loop_
_space_group_symop_id
_space_group_symop_operation_xyz
1 x,y,z
2 -x+1/2,y+1/2,-z+1/2
3 -x,-y,-z
4 x-1/2,-y-1/2,z-1/2

loop_
_atom_site_label
_atom_site_type_symbol
_atom_site_fract_x
_atom_site_fract_y
_atom_site_fract_z
_atom_site_U_iso_or_equiv
_atom_site_adp_type
_atom_site_occupancy
_atom_site_refinement_flags_posn
Pt1 Pt 0.396314(12) 0.666467(10) 0.273208(9) 0.01121(8) Uani 1.000000 .
N0aa N 0.2003(3) 0.6534(2) 0.2753(2) 0.0138(7) Uani 1.000000 .
C0aa C 0.5799(4) 0.6852(3) 0.2644(3) 0.0214(8) Uani 1.000000 .
H0aa H 0.5913(5) 0.7415(12) 0.2334(18) 0.0321(13) Uiso 1.000000 GR
H0ab H 0.6237(5) 0.690(2) 0.3207(3) 0.0321(13) Uiso 1.000000 GR
H0ac H 0.6105(8) 0.6333(11) 0.2348(18) 0.0321(13) Uiso 1.000000 GR
N13 N 0.3888(3) 0.7896(2) 0.3549(2) 0.0147(6) Uani 1.000000 .
N1aa N 0.3200(3) 0.7515(2) 0.16703(19) 0.0133(6) Uani 1.000000 .
C2aa C 0.4545(4) 0.5839(3) 0.3753(2) 0.0175(8) Uani 1.000000 .
H2aa H 0.479(3) 0.6222(3) 0.4243(5) 0.0263(11) Uiso 1.000000 GR
H2ab H 0.3886(9) 0.5438(14) 0.3875(12) 0.0263(11) Uiso 1.000000 GR
H2ac H 0.5229(17) 0.5468(15) 0.3623(7) 0.0263(11) Uiso 1.000000 GR
C10 C 0.1378(4) 0.8254(3) 0.1006(3) 0.0186(8) Uani 1.000000 .
H10 H 0.0534(4) 0.8348(3) 0.0976(3) 0.0223(10) Uiso 1.000000 R
C11 C 0.1964(3) 0.7630(2) 0.1594(2) 0.0125(7) Uani 1.000000 .
C22 C 0.4103(4) 0.9538(3) 0.3776(2) 0.0185(8) Uani 1.000000 .
H22 H 0.4397(4) 1.0107(3) 0.3605(2) 0.0222(9) Uiso 1.000000 R
C1aa C 0.1286(4) 0.7056(3) 0.2166(2) 0.0157(7) Uani 1.000000 .
C15 C 0.3851(4) 0.7972(3) 0.1136(2) 0.0165(7) Uani 1.000000 .
H15 H 0.4695(4) 0.7872(3) 0.1179(2) 0.0199(9) Uiso 1.000000 R
C17 C 0.2064(4) 0.8734(3) 0.0463(3) 0.0208(8) Uani 1.000000 .
H17 H 0.1686(4) 0.9151(3) 0.0062(3) 0.0249(10) Uiso 1.000000 R
C19 C 0.3324(4) 0.8584(3) 0.0526(3) 0.0203(8) Uani 1.000000 .
H19 H 0.3803(4) 0.8891(3) 0.0164(3) 0.0244(10) Uiso 1.000000 R
C20 C 0.1453(4) 0.5993(3) 0.3282(3) 0.0191(8) Uani 1.000000 .
H20 H 0.1945(4) 0.5631(3) 0.3675(3) 0.0229(10) Uiso 1.000000 R
C24 C 0.4291(4) 0.8732(3) 0.3323(2) 0.0160(8) Uani 1.000000 .
H24 H 0.4712(4) 0.8773(3) 0.2845(2) 0.0192(9) Uiso 1.000000 R
C25 C 0.3072(4) 0.8613(3) 0.4735(3) 0.0211(8) Uani 1.000000 .
C27 C 0.0016(4) 0.7036(3) 0.2111(3) 0.0199(8) Uani 1.000000 .
H27 H -0.0461(4) 0.7390(3) 0.1703(3) 0.0239(9) Uiso 1.000000 R
C30 C 0.3297(4) 0.7844(3) 0.4249(2) 0.0185(8) Uani 1.000000 .
H30 H 0.3028(4) 0.7264(3) 0.4415(2) 0.0222(9) Uiso 1.000000 R
C33 C 0.0199(4) 0.5942(3) 0.3278(3) 0.0208(8) Uani 1.000000 .
H33 H -0.0150(4) 0.5563(3) 0.3663(3) 0.0249(10) Uiso 1.000000 R
C3aa C 0.3469(4) 0.9482(3) 0.4488(2) 0.0175(8) Uani 1.000000 .
C14 C 0.4037(4) 0.5506(3) 0.1982(3) 0.0201(8) Uani 1.000000 .
H14a H 0.3318(14) 0.5133(11) 0.2016(16) 0.0301(12) Uiso 1.000000 GR
H14b H 0.407(3) 0.5692(3) 0.1400(4) 0.0301(12) Uiso 1.000000 GR
H14c H 0.4758(15) 0.5151(11) 0.2178(12) 0.0301(12) Uiso 1.000000 GR
O9 O 0.3525(3) 1.1116(2) 0.47281(19) 0.0287(7) Uani 1.000000 .
O10 O 0.2584(3) 1.0191(2) 0.5596(2) 0.0353(8) Uani 1.000000 .
C12 C 0.3209(4) 1.0361(3) 0.4941(3) 0.0222(8) Uani 1.000000 .
C13 C 0.2191(6) 1.0990(4) 0.6070(3) 0.0459(14) Uani 1.000000 .
C9 C -0.0533(4) 0.6476(3) 0.2680(3) 0.0222(9) Uani 1.000000 .
H9 H -0.1385(4) 0.6458(3) 0.2660(3) 0.0267(10) Uiso 1.000000 R
P1 P 0.72898(9) 0.90462(7) 0.11539(6) 0.01410(19) Uani 1.000000 .
F0aa F 0.6331(2) 0.90171(16) 0.18482(15) 0.0228(5) Uani 1.000000 .
F8 F 0.6171(2) 0.9178(2) 0.04107(16) 0.0323(6) Uani 1.000000 .
F1aa F 0.7384(2) 1.01547(15) 0.12546(16) 0.0219(5) Uani 1.000000 .
F3 F 0.8409(2) 0.89216(19) 0.18919(16) 0.0290(6) Uani 1.000000 .
F4 F 0.7189(3) 0.79355(17) 0.10447(18) 0.0332(6) Uani 1.000000 .
F1 F 0.8245(2) 0.90764(17) 0.04552(15) 0.0246(5) Uani 1.000000 .
H25 H 0.2663(4) 0.8552(3) 0.5217(3) 0.0254(10) Uiso 1.000000 R
C1 C 0.0925(6) 1.1283(4) 0.5722(4) 0.0451(14) Uani 1.000000 .
H13a H 0.2206(6) 1.0827(4) 0.6669(3) 0.0551(17) Uiso 1.000000 R
H13b H 0.2757(6) 1.1504(4) 0.6029(3) 0.0551(17) Uiso 1.000000 R
H1a H 0.0924(10) 1.149(3) 0.5142(10) 0.068(2) Uiso 1.000000 GR
H1b H 0.0373(10) 1.0766(9) 0.574(3) 0.068(2) Uiso 1.000000 GR
H1c H 0.0663(17) 1.178(2) 0.6062(18) 0.068(2) Uiso 1.000000 GR

loop_
_atom_site_aniso_label
_atom_site_aniso_U_11
_atom_site_aniso_U_22
_atom_site_aniso_U_33
_atom_site_aniso_U_12
_atom_site_aniso_U_13
_atom_site_aniso_U_23
Pt1 0.00809(11) 0.01294(11) 0.01259(12) 0.00039(5) 0.00119(7) 0.00286(5)
N0aa 0.0087(15) 0.0153(15) 0.0170(17) -0.0004(12) -0.0005(12) 0.0027(12)
C0aa 0.0080(18) 0.029(2) 0.027(2) -0.0025(16) 0.0018(16) 0.0045(18)
N13 0.0128(15) 0.0129(15) 0.0176(15) 0.0008(12) -0.0013(12) 0.0032(12)
N1aa 0.0134(15) 0.0135(14) 0.0127(14) 0.0007(12) -0.0001(12) 0.0016(12)
C2aa 0.0184(18) 0.0197(19) 0.0143(17) 0.0046(15) 0.0015(14) 0.0046(15)
C10 0.016(2) 0.0179(19) 0.021(2) -0.0006(14) -0.0022(16) 0.0019(15)
C11 0.0104(16) 0.0120(16) 0.0153(17) 0.0004(13) 0.0018(13) -0.0008(14)
C22 0.0223(19) 0.0131(18) 0.0191(18) -0.0003(15) -0.0015(15) 0.0057(15)
C1aa 0.0141(17) 0.0158(19) 0.0168(18) 0.0026(15) 0.0003(14) -0.0020(15)
C15 0.0157(18) 0.0189(18) 0.0154(17) -0.0036(15) 0.0035(14) 0.0015(15)
C17 0.022(2) 0.0185(19) 0.021(2) 0.0001(16) -0.0028(16) 0.0068(16)
C19 0.021(2) 0.0231(19) 0.0172(19) -0.0065(17) 0.0027(15) 0.0011(17)
C20 0.0161(19) 0.021(2) 0.0204(19) -0.0003(15) 0.0033(15) 0.0039(15)
C24 0.0170(18) 0.0152(18) 0.0161(18) -0.0002(15) 0.0034(15) 0.0029(15)
C25 0.024(2) 0.024(2) 0.0161(19) -0.0008(17) 0.0039(15) 0.0014(16)
C27 0.0136(18) 0.0173(19) 0.028(2) 0.0045(15) 0.0000(15) 0.0039(17)
C30 0.0208(19) 0.0165(18) 0.0186(18) -0.0014(15) 0.0044(15) 0.0050(15)
C33 0.0147(18) 0.027(2) 0.022(2) -0.0058(16) 0.0069(15) -0.0032(16)
C3aa 0.0197(19) 0.0181(19) 0.0135(17) 0.0038(15) -0.0026(14) 0.0010(15)
C14 0.021(2) 0.0166(19) 0.023(2) 0.0044(15) 0.0035(16) -0.0024(16)
O9 0.0417(19) 0.0204(15) 0.0232(15) 0.0008(14) -0.0004(14) -0.0020(12)
O10 0.050(2) 0.0313(18) 0.0262(16) -0.0004(16) 0.0115(15) -0.0103(14)
C12 0.025(2) 0.025(2) 0.0155(18) 0.0060(17) -0.0054(16) -0.0027(16)
C13 0.059(4) 0.049(3) 0.032(3) -0.002(3) 0.014(3) -0.025(2)
C9 0.015(2) 0.023(2) 0.030(2) 0.0025(17) 0.0081(17) -0.0020(17)
P1 0.0140(4) 0.0143(4) 0.0148(4) -0.0001(4) 0.0054(4) -0.0002(3)
F0aa 0.0246(12) 0.0242(12) 0.0223(12) -0.0015(10) 0.0143(10) -0.0007(9)
F8 0.0248(13) 0.0505(17) 0.0200(12) -0.0065(12) -0.0046(10) 0.0028(11)
F1aa 0.0185(11) 0.0147(11) 0.0340(13) -0.0011(9) 0.0096(10) -0.0024(9)
F3 0.0232(13) 0.0392(15) 0.0234(13) 0.0097(11) -0.0023(10) 0.0033(11)
F4 0.0437(16) 0.0166(12) 0.0447(16) -0.0066(11) 0.0274(13) -0.0075(11)
F1 0.0279(13) 0.0256(13) 0.0238(12) -0.0044(10) 0.0172(10) -0.0056(10)
C1 0.075(4) 0.029(3) 0.037(3) 0.004(3) 0.028(3) -0.006(2)

loop_
_atom_type_symbol
_atom_type_scat_dispersion_real
_atom_type_scat_dispersion_imag
_atom_type_scat_Cromer_Mann_a1
_atom_type_scat_Cromer_Mann_a2
_atom_type_scat_Cromer_Mann_a3
_atom_type_scat_Cromer_Mann_a4
_atom_type_scat_Cromer_Mann_b1
_atom_type_scat_Cromer_Mann_b2
_atom_type_scat_Cromer_Mann_b3
_atom_type_scat_Cromer_Mann_b4
_atom_type_scat_Cromer_Mann_c
_atom_type_scat_source
_atom_type_scat_dispersion_source
C 0.01920 0.00962 2.31000 1.02000 1.58860 0.86500 20.84390 10.20750 0.56870 51.65120 0.215599998832 'International Tables Volume C Table 6.1.1.4 (pp. 500-502)' 'Henke, Gullikson and Davis, At. Data and Nucl. Data Tables, 1993, 54, 2'
Pt -4.33214 7.24634 27.00590 17.76390 15.71310 5.78370 1.51293 8.81174 0.42459 38.61030 11.6883001328 'International Tables Volume C Table 6.1.1.4 (pp. 500-502)' 'Henke, Gullikson and Davis, At. Data and Nucl. Data Tables, 1993, 54, 2'
F 0.07537 0.05506 3.53920 2.64120 1.51700 1.02430 10.28250 4.29440 0.26150 26.14760 0.277599990368 'International Tables Volume C Table 6.1.1.4 (pp. 500-502)' 'Henke, Gullikson and Davis, At. Data and Nucl. Data Tables, 1993, 54, 2'
H 0.00000 0.00000 0.49300 0.32291 0.14019 0.04081 10.51090 26.12570 3.14236 57.79970 0.0030380000826 'International Tables Volume C Table 6.1.1.4 (pp. 500-502)' 'Henke, Gullikson and Davis, At. Data and Nucl. Data Tables, 1993, 54, 2'
O 0.05239 0.03377 3.04850 2.28680 1.54630 0.86700 13.27710 5.70110 0.32390 32.90890 0.250800013542 'International Tables Volume C Table 6.1.1.4 (pp. 500-502)' 'Henke, Gullikson and Davis, At. Data and Nucl. Data Tables, 1993, 54, 2'
N 0.03256 0.01839 12.21260 3.13220 2.01250 1.16630 0.00570 9.89330 28.99750 0.58260 -11.5290002823 'International Tables Volume C Table 6.1.1.4 (pp. 500-502)' 'Henke, Gullikson and Davis, At. Data and Nucl. Data Tables, 1993, 54, 2'
P 0.30360 0.43703 6.43450 4.17910 1.78000 1.49080 1.90670 27.15700 0.52600 68.16450 1.11489999294 'International Tables Volume C Table 6.1.1.4 (pp. 500-502)' 'Henke, Gullikson and Davis, At. Data and Nucl. Data Tables, 1993, 54, 2'

loop_
_geom_angle_atom_site_label_1
_geom_angle_atom_site_label_2
_geom_angle_atom_site_label_3
_geom_angle
_geom_angle_site_symmetry_1
_geom_angle_site_symmetry_3
C0aa Pt1 N0aa 176.07(14) . .
N13 Pt1 N0aa 87.40(12) . .
N13 Pt1 C0aa 92.24(15) . .
N1aa Pt1 N0aa 76.50(12) . .
N1aa Pt1 C0aa 99.58(15) . .
N1aa Pt1 N13 87.73(11) . .
C2aa Pt1 N0aa 98.97(14) . .
C2aa Pt1 C0aa 84.95(17) . .
C2aa Pt1 N13 92.06(14) . .
C2aa Pt1 N1aa 175.47(13) . .
C14 Pt1 N0aa 92.61(14) . .
C14 Pt1 C0aa 87.79(18) . .
C14 Pt1 N13 179.34(14) . .
C14 Pt1 N1aa 92.92(14) . .
C14 Pt1 C2aa 87.28(16) . .
C1aa N0aa Pt1 115.8(3) . .
C20 N0aa Pt1 125.7(3) . .
C20 N0aa C1aa 118.6(4) . .
C24 N13 Pt1 122.0(3) . .
C30 N13 Pt1 119.4(3) . .
C30 N13 C24 118.2(3) . .
C11 N1aa Pt1 115.4(2) . .
C15 N1aa Pt1 125.4(3) . .
C15 N1aa C11 119.1(3) . .
C17 C10 C11 119.4(4) . .
C10 C11 N1aa 121.0(3) . .
C1aa C11 N1aa 116.4(3) . .
C1aa C11 C10 122.6(3) . .
C3aa C22 C24 119.1(4) . .
C11 C1aa N0aa 115.4(3) . .
C27 C1aa N0aa 121.6(4) . .
C27 C1aa C11 123.1(3) . .
C19 C15 N1aa 122.8(4) . .
C19 C17 C10 119.0(4) . .
C17 C19 C15 118.7(4) . .
C33 C20 N0aa 123.6(4) . .
C22 C24 N13 122.4(4) . .
C3aa C25 C30 118.7(4) . .
C9 C27 C1aa 118.7(4) . .
C25 C30 N13 122.9(4) . .
C9 C33 C20 117.9(4) . .
C25 C3aa C22 118.6(4) . .
C12 C3aa C22 118.6(4) . .
C12 C3aa C25 122.7(4) . .
C13 O10 C12 117.5(4) . .
O9 C12 C3aa 123.6(4) . .
O10 C12 C3aa 111.1(4) . .
O10 C12 O9 125.3(4) . .
C1 C13 O10 110.6(4) . .
C33 C9 C27 119.7(4) . .
F8 P1 F0aa 89.74(13) . .
F1aa P1 F0aa 89.89(13) . .
F1aa P1 F8 89.40(15) . .
F3 P1 F0aa 90.49(14) . .
F3 P1 F8 179.57(16) . .
F3 P1 F1aa 90.24(14) . .
F4 P1 F0aa 90.29(13) . .
F4 P1 F8 90.16(16) . .
F4 P1 F1aa 179.51(15) . .
F4 P1 F3 90.21(16) . .
F1 P1 F0aa 179.76(14) . .
F1 P1 F8 90.02(14) . .
F1 P1 F1aa 90.07(13) . .
F1 P1 F3 89.75(14) . .
F1 P1 F4 89.73(13) . .

loop_
_geom_bond_atom_site_label_1
_geom_bond_atom_site_label_2
_geom_bond_distance
_geom_bond_site_symmetry_2
Pt1 N0aa 2.159(3) .
Pt1 C0aa 2.049(4) .
Pt1 N13 2.194(3) .
Pt1 N1aa 2.157(3) .
Pt1 C2aa 2.039(4) .
Pt1 C14 2.047(4) .
N0aa C1aa 1.365(5) .
N0aa C20 1.332(5) .
N13 C24 1.343(5) .
N13 C30 1.345(5) .
N1aa C11 1.355(4) .
N1aa C15 1.336(5) .
C10 C11 1.390(5) .
C10 C17 1.387(6) .
C11 C1aa 1.482(5) .
C22 C24 1.387(6) .
C22 C3aa 1.389(6) .
C1aa C27 1.383(5) .
C15 C19 1.378(6) .
C17 C19 1.388(6) .
C20 C33 1.375(5) .
C25 C30 1.382(6) .
C25 C3aa 1.391(6) .
C27 C9 1.393(6) .
C33 C9 1.392(6) .
C3aa C12 1.494(5) .
O9 C12 1.198(5) .
O10 C12 1.326(5) .
O10 C13 1.462(6) .
C13 C1 1.489(9) .
P1 F0aa 1.603(2) .
P1 F8 1.602(3) .
P1 F1aa 1.602(2) .
P1 F3 1.596(3) .
P1 F4 1.607(3) .
P1 F1 1.606(2) .
